data_2238063
loop_
_publ_author_name
'Liu, Ri'
'Shi, Yu'
'Xu, Chun-Xiu'
'Li, Yi-Liang'

_publ_section_title
;
 (3<i>R</i>,4<i>S</i>,5<i>R</i>)-Methyl
 3,5-bis[(<i>tert</i>-butyldimethylsilyl)oxy]-4-methoxycyclohex-1-enecarboxylate
;
_journal_coeditor_code VM2187
_journal_issue 5
_journal_name_full 'Acta Crystallographica Section E'
_journal_page_first o632
_journal_paper_doi 10.1107/S1600536813007551
_journal_volume 69
_journal_year 2013
_chemical_formula_iupac 'C21 H42 O5 Si2'
_chemical_formula_moiety 'C21 H42 O5 Si2'
_chemical_formula_sum 'C21 H42 O5 Si2'
_chemical_formula_weight 430.72
_chemical_name_systematic
'Methyl (3<i>R</i>,4<i>S</i>,5<i>R</i>)-3,5-bis[(<i>tert</i>-butyldimethylsilyl)oxy]-4-methoxycyclohex-1-enecarboxylate'
_space_group_IT_number 4
_space_group_name_Hall 'P 2yb'
_symmetry_cell_setting monoclinic
_symmetry_space_group_name_Hall 'P 2yb'
_symmetry_space_group_name_H-M 'P 1 21 1'
_atom_sites_solution_hydrogens geom
_atom_sites_solution_primary direct
_atom_sites_solution_secondary difmap
_audit_creation_method SHELXL-97
_cell_angle_alpha 90.00
_cell_angle_beta 98.997(9)
_cell_angle_gamma 90.00
_cell_formula_units_Z 2
_cell_length_a 10.760(5)
_cell_length_b 8.321(4)
_cell_length_c 14.601(7)
_cell_measurement_reflns_used 4632
_cell_measurement_temperature 113(2)
_cell_measurement_theta_max 27.9
_cell_measurement_theta_min 1.9
_cell_volume 1291.2(11)
_computing_cell_refinement 'CrystalClear (Rigaku, 2007)'
_computing_data_collection 'CrystalClear (Rigaku, 2007)'
_computing_data_reduction 'CrystalClear (Rigaku, 2007)'
_computing_molecular_graphics 'SHELXTL (Sheldrick, 2008)'
_computing_publication_material 'CrystalStructure (Rigaku/MSC, 2006)'
_computing_structure_refinement 'SHELXL97 (Sheldrick, 2008)'
_computing_structure_solution 'SHELXS97 (Sheldrick, 2008)'
_diffrn_ambient_temperature 113(2)
_diffrn_detector_area_resol_mean 14.22
_diffrn_measured_fraction_theta_full 0.997
_diffrn_measured_fraction_theta_max 0.997
_diffrn_measurement_device_type 'Rigaku Saturn724 CCD'
_diffrn_measurement_method '\w and \f scans'
_diffrn_radiation_monochromator multilayer
_diffrn_radiation_source 'rotating anode'
_diffrn_radiation_type MoK\a
_diffrn_radiation_wavelength 0.71073
_diffrn_reflns_av_R_equivalents 0.0578
_diffrn_reflns_av_sigmaI/netI 0.1005
_diffrn_reflns_limit_h_max 14
_diffrn_reflns_limit_h_min -14
_diffrn_reflns_limit_k_max 10
_diffrn_reflns_limit_k_min -10
_diffrn_reflns_limit_l_max 19
_diffrn_reflns_limit_l_min -19
_diffrn_reflns_number 13589
_diffrn_reflns_theta_full 27.88
_diffrn_reflns_theta_max 27.88
_diffrn_reflns_theta_min 1.92
_diffrn_standards_decay_% 0
_diffrn_standards_interval_count 0
_diffrn_standards_interval_time 0
_diffrn_standards_number 0
_exptl_absorpt_coefficient_mu 0.162
_exptl_absorpt_correction_T_max 0.9807
_exptl_absorpt_correction_T_min 0.9682
_exptl_absorpt_correction_type multi-scan
_exptl_absorpt_process_details '(CrystalClear; Rigaku, 2007)'
_exptl_crystal_colour colourless
_exptl_crystal_density_diffrn 1.108
_exptl_crystal_density_method 'not measured'
_exptl_crystal_description Prism
_exptl_crystal_F_000 472
_exptl_crystal_size_max 0.20
_exptl_crystal_size_mid 0.18
_exptl_crystal_size_min 0.12
_refine_diff_density_max 0.213
_refine_diff_density_min -0.285
_refine_ls_abs_structure_details 'Flack (1983), 2745 Friedel pairs'
_refine_ls_abs_structure_Flack -0.04(9)
_refine_ls_extinction_method none
_refine_ls_goodness_of_fit_ref 0.984
_refine_ls_hydrogen_treatment constr
_refine_ls_matrix_type full
_refine_ls_number_parameters 265
_refine_ls_number_reflns 6015
_refine_ls_number_restraints 1
_refine_ls_restrained_S_all 0.984
_refine_ls_R_factor_all 0.0613
_refine_ls_R_factor_gt 0.0482
_refine_ls_shift/su_max 0.001
_refine_ls_shift/su_mean 0.000
_refine_ls_structure_factor_coef Fsqd
_refine_ls_weighting_details 'calc w=1/[\s^2^(Fo^2^)+(0.0100P)^2^+0.0000P] where P=(Fo^2^+2Fc^2^)/3'
_refine_ls_weighting_scheme calc
_refine_ls_wR_factor_gt 0.0694
_refine_ls_wR_factor_ref 0.0733
_reflns_number_gt 4456
_reflns_number_total 6015
_reflns_threshold_expression I>2sigma(I)
_cod_data_source_file vm2187.cif
_cod_data_source_block I
_cod_original_cell_volume 1291.3(10)
_cod_original_sg_symbol_H-M 'P 21'
_cod_database_code 2238063
_cod_database_fobs_code 2238063

loop_
_symmetry_equiv_pos_as_xyz
'x, y, z'
'-x, y+1/2, -z'

loop_
_atom_site_type_symbol
_atom_site_label
_atom_site_fract_x
_atom_site_fract_y
_atom_site_fract_z
_atom_site_U_iso_or_equiv
_atom_site_adp_type
_atom_site_calc_flag
_atom_site_refinement_flags
_atom_site_occupancy
_atom_site_symmetry_multiplicity
Si Si1 0.43693(6) 0.59832(8) 0.75544(5) 0.02755(16) Uani d . 1 1
Si Si2 0.93837(6) 0.92816(8) 0.82849(4) 0.02554(16) Uani d . 1 1
O O1 0.55081(13) 0.59788(19) 0.69212(10) 0.0277(4) Uani d . 1 1
O O2 0.66743(13) 0.92780(19) 0.57018(10) 0.0307(4) Uani d . 1 1
O O3 0.75863(16) 0.3984(2) 0.44370(12) 0.0421(5) Uani d . 1 1
O O4 0.93371(15) 0.4208(2) 0.54942(11) 0.0367(4) Uani d . 1 1
O O5 0.86351(13) 0.89726(17) 0.72306(10) 0.0246(4) Uani d . 1 1
C C1 0.5623(2) 0.7011(3) 0.61583(16) 0.0274(6) Uani d . 1 1
H H1 0.4777 0.7436 0.5885 0.033 Uiso calc R 1 1
C C2 0.61777(19) 0.6039(3) 0.54295(15) 0.0290(5) Uani d . 1 1
H H2A 0.5717 0.5011 0.5319 0.035 Uiso calc R 1 1
H H2B 0.6066 0.6644 0.4838 0.035 Uiso calc R 1 1
C C3 0.7562(2) 0.5697(3) 0.57327(15) 0.0250(5) Uani d . 1 1
C C4 0.8238(2) 0.6447(3) 0.64413(15) 0.0238(5) Uani d . 1 1
H H4 0.9101 0.6167 0.6598 0.029 Uiso calc R 1 1
C C5 0.7728(2) 0.7704(3) 0.70088(15) 0.0242(5) Uani d . 1 1
H H5 0.7564 0.7202 0.7601 0.029 Uiso calc R 1 1
C C6 0.6494(2) 0.8400(3) 0.65060(15) 0.0266(6) Uani d . 1 1
H H6 0.6093 0.9098 0.6935 0.032 Uiso calc R 1 1
C C7 0.6928(2) 1.0957(3) 0.58602(16) 0.0488(7) Uani d . 1 1
H H7A 0.6265 1.1434 0.6163 0.073 Uiso calc R 1 1
H H7B 0.6950 1.1496 0.5266 0.073 Uiso calc R 1 1
H H7C 0.7743 1.1086 0.6260 0.073 Uiso calc R 1 1
C C8 0.4174(2) 0.8026(3) 0.80365(17) 0.0441(7) Uani d . 1 1
H H8A 0.4949 0.8335 0.8444 0.066 Uiso calc R 1 1
H H8B 0.3473 0.8016 0.8392 0.066 Uiso calc R 1 1
H H8C 0.3998 0.8801 0.7527 0.066 Uiso calc R 1 1
C C9 0.2855(2) 0.5375(3) 0.68386(17) 0.0412(7) Uani d . 1 1
H H9A 0.2537 0.6259 0.6423 0.062 Uiso calc R 1 1
H H9B 0.2239 0.5122 0.7246 0.062 Uiso calc R 1 1
H H9C 0.2992 0.4426 0.6470 0.062 Uiso calc R 1 1
C C10 0.4906(2) 0.4488(3) 0.84924(16) 0.0327(6) Uani d . 1 1
C C11 0.4060(3) 0.4598(3) 0.92525(17) 0.0537(8) Uani d . 1 1
H H11A 0.4329 0.3794 0.9733 0.081 Uiso calc R 1 1
H H11B 0.3184 0.4396 0.8978 0.081 Uiso calc R 1 1
H H11C 0.4131 0.5673 0.9529 0.081 Uiso calc R 1 1
C C12 0.4852(3) 0.2784(3) 0.80998(19) 0.0501(8) Uani d . 1 1
H H12A 0.5357 0.2727 0.7598 0.075 Uiso calc R 1 1
H H12B 0.3977 0.2505 0.7858 0.075 Uiso calc R 1 1
H H12C 0.5186 0.2028 0.8591 0.075 Uiso calc R 1 1
C C13 0.6274(2) 0.4848(3) 0.89552(17) 0.0515(8) Uani d . 1 1
H H13A 0.6519 0.4094 0.9467 0.077 Uiso calc R 1 1
H H13B 0.6325 0.5950 0.9194 0.077 Uiso calc R 1 1
H H13C 0.6842 0.4727 0.8496 0.077 Uiso calc R 1 1
C C14 0.8129(2) 0.4543(3) 0.51520(17) 0.0299(6) Uani d . 1 1
C C15 0.9983(3) 0.3166(3) 0.49216(19) 0.0448(7) Uani d . 1 1
H H15A 0.9561 0.2119 0.4853 0.067 Uiso calc R 1 1
H H15B 1.0858 0.3022 0.5216 0.067 Uiso calc R 1 1
H H15C 0.9964 0.3656 0.4309 0.067 Uiso calc R 1 1
C C16 1.0379(2) 0.7499(3) 0.86556(17) 0.0409(7) Uani d . 1 1
H H16A 0.9843 0.6549 0.8664 0.061 Uiso calc R 1 1
H H16B 1.0847 0.7684 0.9278 0.061 Uiso calc R 1 1
H H16C 1.0973 0.7324 0.8220 0.061 Uiso calc R 1 1
C C17 0.8227(2) 0.9581(3) 0.90962(15) 0.0384(7) Uani d . 1 1
H H17A 0.7633 1.0430 0.8857 0.058 Uiso calc R 1 1
H H17B 0.8674 0.9893 0.9707 0.058 Uiso calc R 1 1
H H17C 0.7768 0.8578 0.9151 0.058 Uiso calc R 1 1
C C18 1.0368(2) 1.1119(3) 0.81908(16) 0.0314(6) Uani d . 1 1
C C19 1.1006(2) 1.1013(3) 0.73279(15) 0.0429(7) Uani d . 1 1
H H19A 1.1597 1.1908 0.7326 0.064 Uiso calc R 1 1
H H19B 1.0367 1.1069 0.6771 0.064 Uiso calc R 1 1
H H19C 1.1462 0.9993 0.7333 0.064 Uiso calc R 1 1
C C20 1.1383(2) 1.1213(4) 0.90549(17) 0.0510(8) Uani d . 1 1
H H20A 1.1989 1.0339 0.9039 0.076 Uiso calc R 1 1
H H20B 1.0988 1.1113 0.9613 0.076 Uiso calc R 1 1
H H20C 1.1820 1.2248 0.9064 0.076 Uiso calc R 1 1
C C21 0.9558(3) 1.2647(3) 0.8138(2) 0.0521(9) Uani d . 1 1
H H21A 0.9137 1.2710 0.8685 0.078 Uiso calc R 1 1
H H21B 0.8924 1.2613 0.7577 0.078 Uiso calc R 1 1
H H21C 1.0095 1.3593 0.8116 0.078 Uiso calc R 1 1

loop_
_atom_site_aniso_label
_atom_site_aniso_U_11
_atom_site_aniso_U_22
_atom_site_aniso_U_33
_atom_site_aniso_U_12
_atom_site_aniso_U_13
_atom_site_aniso_U_23
Si1 0.0247(4) 0.0286(4) 0.0307(4) -0.0038(3) 0.0084(3) 0.0005(3)
Si2 0.0258(4) 0.0250(3) 0.0258(4) -0.0017(3) 0.0038(3) -0.0023(3)
O1 0.0305(9) 0.0244(8) 0.0305(9) -0.0039(8) 0.0118(7) 0.0027(8)
O2 0.0330(10) 0.0296(9) 0.0293(9) -0.0063(9) 0.0039(8) 0.0070(8)
O3 0.0526(12) 0.0404(11) 0.0344(10) -0.0022(10) 0.0103(9) -0.0126(9)
O4 0.0402(11) 0.0333(9) 0.0389(10) 0.0074(10) 0.0137(9) -0.0083(9)
O5 0.0239(9) 0.0259(9) 0.0238(8) -0.0070(7) 0.0027(7) 0.0000(7)
C1 0.0271(15) 0.0303(13) 0.0261(13) -0.0032(11) 0.0076(12) 0.0023(11)
C2 0.0293(14) 0.0325(13) 0.0261(13) -0.0070(13) 0.0071(11) -0.0070(13)
C3 0.0284(13) 0.0223(13) 0.0269(13) -0.0053(10) 0.0121(11) -0.0011(10)
C4 0.0228(13) 0.0242(13) 0.0258(13) -0.0020(10) 0.0081(11) 0.0010(10)
C5 0.0263(14) 0.0243(12) 0.0228(13) -0.0053(11) 0.0060(11) 0.0002(10)
C6 0.0297(15) 0.0285(13) 0.0223(13) -0.0015(11) 0.0065(11) 0.0026(11)
C7 0.0525(17) 0.0375(15) 0.0521(18) -0.0128(16) -0.0055(14) 0.0143(16)
C8 0.0436(18) 0.0375(15) 0.057(2) 0.0024(14) 0.0250(16) -0.0008(14)
C9 0.0345(16) 0.0421(16) 0.0460(17) -0.0101(12) 0.0030(13) 0.0066(14)
C10 0.0306(15) 0.0356(15) 0.0330(14) -0.0086(12) 0.0089(12) 0.0021(12)
C11 0.065(2) 0.057(2) 0.0444(18) -0.0087(16) 0.0247(16) 0.0125(16)
C12 0.055(2) 0.0378(17) 0.058(2) -0.0007(15) 0.0082(17) 0.0078(15)
C13 0.0412(18) 0.062(2) 0.0471(18) -0.0091(15) -0.0064(14) 0.0198(16)
C14 0.0361(16) 0.0248(14) 0.0320(14) -0.0073(12) 0.0146(12) -0.0002(11)
C15 0.0537(18) 0.0387(16) 0.0472(17) 0.0135(15) 0.0241(15) -0.0056(14)
C16 0.0421(17) 0.0359(16) 0.0429(17) 0.0046(13) 0.0008(14) 0.0045(14)
C17 0.0428(17) 0.0393(17) 0.0353(15) -0.0083(13) 0.0136(13) -0.0057(13)
C18 0.0321(14) 0.0280(13) 0.0344(14) -0.0053(13) 0.0065(12) -0.0077(13)
C19 0.0434(16) 0.0476(15) 0.0392(16) -0.0200(16) 0.0110(13) -0.0045(15)
C20 0.0497(18) 0.0577(19) 0.0436(18) -0.0243(17) 0.0011(15) -0.0130(16)
C21 0.059(2) 0.0201(14) 0.078(2) -0.0042(14) 0.0140(19) -0.0030(15)

loop_
_atom_type_symbol
_atom_type_description
_atom_type_scat_dispersion_real
_atom_type_scat_dispersion_imag
_atom_type_scat_source
C C 0.0033 0.0016 'International Tables Vol C Tables 4.2.6.8 and 6.1.1.4'
H H 0.0000 0.0000 'International Tables Vol C Tables 4.2.6.8 and 6.1.1.4'
O O 0.0106 0.0060 'International Tables Vol C Tables 4.2.6.8 and 6.1.1.4'
Si Si 0.0817 0.0704 'International Tables Vol C Tables 4.2.6.8 and 6.1.1.4'

loop_
_geom_angle_atom_site_label_1
_geom_angle_atom_site_label_2
_geom_angle_atom_site_label_3
_geom_angle
O1 Si1 C9 110.29(10)
O1 Si1 C8 110.58(10)
C9 Si1 C8 108.63(12)
O1 Si1 C10 103.74(10)
C9 Si1 C10 111.85(11)
C8 Si1 C10 111.69(12)
O5 Si2 C16 108.88(10)
O5 Si2 C17 109.77(10)
C16 Si2 C17 109.45(12)
O5 Si2 C18 104.99(10)
C16 Si2 C18 111.41(12)
C17 Si2 C18 112.21(11)
C1 O1 Si1 126.87(15)
C6 O2 C7 114.49(18)
C14 O4 C15 115.5(2)
C5 O5 Si2 122.79(13)
O1 C1 C6 108.68(18)
O1 C1 C2 108.40(18)
C6 C1 C2 110.27(18)
O1 C1 H1 109.8
C6 C1 H1 109.8
C2 C1 H1 109.8
C3 C2 C1 111.65(19)
C3 C2 H2A 109.3
C1 C2 H2A 109.3
C3 C2 H2B 109.3
C1 C2 H2B 109.3
H2A C2 H2B 108.0
C4 C3 C14 122.0(2)
C4 C3 C2 122.4(2)
C14 C3 C2 115.5(2)
C3 C4 C5 124.0(2)
C3 C4 H4 118.0
C5 C4 H4 118.0
O5 C5 C4 110.08(18)
O5 C5 C6 109.77(18)
C4 C5 C6 111.52(19)
O5 C5 H5 108.5
C4 C5 H5 108.5
C6 C5 H5 108.5
O2 C6 C1 105.72(18)
O2 C6 C5 111.78(18)
C1 C6 C5 108.40(19)
O2 C6 H6 110.3
C1 C6 H6 110.3
C5 C6 H6 110.3
O2 C7 H7A 109.5
O2 C7 H7B 109.5
H7A C7 H7B 109.5
O2 C7 H7C 109.5
H7A C7 H7C 109.5
H7B C7 H7C 109.5
Si1 C8 H8A 109.5
Si1 C8 H8B 109.5
H8A C8 H8B 109.5
Si1 C8 H8C 109.5
H8A C8 H8C 109.5
H8B C8 H8C 109.5
Si1 C9 H9A 109.5
Si1 C9 H9B 109.5
H9A C9 H9B 109.5
Si1 C9 H9C 109.5
H9A C9 H9C 109.5
H9B C9 H9C 109.5
C12 C10 C11 109.4(2)
C12 C10 C13 108.7(2)
C11 C10 C13 107.5(2)
C12 C10 Si1 110.67(18)
C11 C10 Si1 109.69(17)
C13 C10 Si1 110.70(16)
C10 C11 H11A 109.5
C10 C11 H11B 109.5
H11A C11 H11B 109.5
C10 C11 H11C 109.5
H11A C11 H11C 109.5
H11B C11 H11C 109.5
C10 C12 H12A 109.5
C10 C12 H12B 109.5
H12A C12 H12B 109.5
C10 C12 H12C 109.5
H12A C12 H12C 109.5
H12B C12 H12C 109.5
C10 C13 H13A 109.5
C10 C13 H13B 109.5
H13A C13 H13B 109.5
C10 C13 H13C 109.5
H13A C13 H13C 109.5
H13B C13 H13C 109.5
O3 C14 O4 123.3(2)
O3 C14 C3 124.1(2)
O4 C14 C3 112.5(2)
O4 C15 H15A 109.5
O4 C15 H15B 109.5
H15A C15 H15B 109.5
O4 C15 H15C 109.5
H15A C15 H15C 109.5
H15B C15 H15C 109.5
Si2 C16 H16A 109.5
Si2 C16 H16B 109.5
H16A C16 H16B 109.5
Si2 C16 H16C 109.5
H16A C16 H16C 109.5
H16B C16 H16C 109.5
Si2 C17 H17A 109.5
Si2 C17 H17B 109.5
H17A C17 H17B 109.5
Si2 C17 H17C 109.5
H17A C17 H17C 109.5
H17B C17 H17C 109.5
C19 C18 C20 109.1(2)
C19 C18 C21 109.3(2)
C20 C18 C21 108.9(2)
C19 C18 Si2 110.14(17)
C20 C18 Si2 108.56(18)
C21 C18 Si2 110.82(16)
C18 C19 H19A 109.5
C18 C19 H19B 109.5
H19A C19 H19B 109.5
C18 C19 H19C 109.5
H19A C19 H19C 109.5
H19B C19 H19C 109.5
C18 C20 H20A 109.5
C18 C20 H20B 109.5
H20A C20 H20B 109.5
C18 C20 H20C 109.5
H20A C20 H20C 109.5
H20B C20 H20C 109.5
C18 C21 H21A 109.5
C18 C21 H21B 109.5
H21A C21 H21B 109.5
C18 C21 H21C 109.5
H21A C21 H21C 109.5
H21B C21 H21C 109.5

loop_
_geom_bond_atom_site_label_1
_geom_bond_atom_site_label_2
_geom_bond_distance
Si1 O1 1.6464(15)
Si1 C9 1.863(2)
Si1 C8 1.864(3)
Si1 C10 1.874(3)
Si2 O5 1.6421(16)
Si2 C16 1.860(2)
Si2 C17 1.864(2)
Si2 C18 1.877(3)
O1 C1 1.427(2)
O2 C6 1.422(2)
O2 C7 1.435(3)
O3 C14 1.207(3)
O4 C14 1.347(3)
O4 C15 1.454(3)
O5 C5 1.440(2)
C1 C6 1.523(3)
C1 C2 1.530(3)
C1 H1 1.0000
C2 C3 1.513(3)
C2 H2A 0.9900
C2 H2B 0.9900
C3 C4 1.324(3)
C3 C14 1.475(3)
C4 C5 1.492(3)
C4 H4 0.9500
C5 C6 1.527(3)
C5 H5 1.0000
C6 H6 1.0000
C7 H7A 0.9800
C7 H7B 0.9800
C7 H7C 0.9800
C8 H8A 0.9800
C8 H8B 0.9800
C8 H8C 0.9800
C9 H9A 0.9800
C9 H9B 0.9800
C9 H9C 0.9800
C10 C12 1.527(3)
C10 C11 1.544(3)
C10 C13 1.549(3)
C11 H11A 0.9800
C11 H11B 0.9800
C11 H11C 0.9800
C12 H12A 0.9800
C12 H12B 0.9800
C12 H12C 0.9800
C13 H13A 0.9800
C13 H13B 0.9800
C13 H13C 0.9800
C15 H15A 0.9800
C15 H15B 0.9800
C15 H15C 0.9800
C16 H16A 0.9800
C16 H16B 0.9800
C16 H16C 0.9800
C17 H17A 0.9800
C17 H17B 0.9800
C17 H17C 0.9800
C18 C19 1.529(3)
C18 C20 1.536(3)
C18 C21 1.537(3)
C19 H19A 0.9800
C19 H19B 0.9800
C19 H19C 0.9800
C20 H20A 0.9800
C20 H20B 0.9800
C20 H20C 0.9800
C21 H21A 0.9800
C21 H21B 0.9800
C21 H21C 0.9800

loop_
_geom_hbond_atom_site_label_D
_geom_hbond_atom_site_label_H
_geom_hbond_atom_site_label_A
_geom_hbond_site_symmetry_A
_geom_hbond_distance_DH
_geom_hbond_distance_HA
_geom_hbond_distance_DA
_geom_hbond_angle_DHA
_geom_hbond_publ_flag
C7 H7B O3 1_565 0.98 2.55 3.410(3) 147 yes
C9 H9A O3 2_656 0.98 2.59 3.527(3) 161 yes

loop_
_geom_torsion_atom_site_label_1
_geom_torsion_atom_site_label_2
_geom_torsion_atom_site_label_3
_geom_torsion_atom_site_label_4
_geom_torsion
C9 Si1 O1 C1 65.82(19)
C8 Si1 O1 C1 -54.4(2)
C10 Si1 O1 C1 -174.24(17)
C16 Si2 O5 C5 63.48(18)
C17 Si2 O5 C5 -56.31(18)
C18 Si2 O5 C5 -177.12(16)
Si1 O1 C1 C6 97.0(2)
Si1 O1 C1 C2 -143.19(15)
O1 C1 C2 C3 -73.1(2)
C6 C1 C2 C3 45.8(3)
C1 C2 C3 C4 -13.4(3)
C1 C2 C3 C14 170.15(18)
C14 C3 C4 C5 175.70(19)
C2 C3 C4 C5 -0.5(3)
Si2 O5 C5 C4 -110.40(18)
Si2 O5 C5 C6 126.48(16)
C3 C4 C5 O5 -140.3(2)
C3 C4 C5 C6 -18.3(3)
C7 O2 C6 C1 151.68(18)
C7 O2 C6 C5 -90.6(2)
O1 C1 C6 O2 173.92(17)
C2 C1 C6 O2 55.2(2)
O1 C1 C6 C5 53.9(2)
C2 C1 C6 C5 -64.8(2)
O5 C5 C6 O2 55.7(2)
C4 C5 C6 O2 -66.5(2)
O5 C5 C6 C1 171.87(16)
C4 C5 C6 C1 49.6(2)
O1 Si1 C10 C12 -70.14(19)
C9 Si1 C10 C12 48.7(2)
C8 Si1 C10 C12 170.72(18)
O1 Si1 C10 C11 169.01(16)
C9 Si1 C10 C11 -72.1(2)
C8 Si1 C10 C11 49.9(2)
O1 Si1 C10 C13 50.48(19)
C9 Si1 C10 C13 169.35(17)
C8 Si1 C10 C13 -68.6(2)
C15 O4 C14 O3 2.6(3)
C15 O4 C14 C3 -175.76(18)
C4 C3 C14 O3 -170.6(2)
C2 C3 C14 O3 5.9(3)
C4 C3 C14 O4 7.8(3)
C2 C3 C14 O4 -175.7(2)
O5 Si2 C18 C19 -43.92(18)
C16 Si2 C18 C19 73.8(2)
C17 Si2 C18 C19 -163.11(17)
O5 Si2 C18 C20 -163.30(16)
C16 Si2 C18 C20 -45.6(2)
C17 Si2 C18 C20 77.52(19)
O5 Si2 C18 C21 77.13(18)
C16 Si2 C18 C21 -165.17(17)
C17 Si2 C18 C21 -42.1(2)
